data_2005517
loop_
_publ_author_name
'Korber, N.'
'Daniels, J.'

_publ_contact_author
;
Dr Nikolaus Korber
Institut f. Anorg. Chemie Universit\"at Bonn
Gerhard-Domagk-Str. 1
53121 Bonn
Germany
;
_publ_section_title
;
 Dicaesium Ethyltrimethylammonium Heptaphosphide--Ammonia (1/2)
;
_journal_issue 10
_journal_name_full 'Acta Crystallographica Section C'
_journal_page_first 2454
_journal_page_last 2457
_journal_paper_doi 10.1107/S0108270196005902
_journal_volume 52
_journal_year 1996
_chemical_formula_iupac '2Cs + , C5 H14 N + , P7 3- , 2(N H3)'
_chemical_formula_moiety '2(Cs +)(C5 H14 N +) (P7 3-) 2(N H3)'
_chemical_formula_sum 'C5 H20 Cs2 N3 P7'
_chemical_formula_weight 604.86
_chemical_name_systematic
;
Dicaesium ethyltrimethylammonium heptaphosphide-ammonia (1/2)
;
_space_group_IT_number 14
_symmetry_cell_setting monoclinic
_symmetry_space_group_name_Hall '-P 2yn'
_symmetry_space_group_name_H-M 'P 1 21/n 1'
_audit_creation_method SHELXL
_cell_angle_alpha 90.00
_cell_angle_beta 94.32(2)
_cell_angle_gamma 90.00
_cell_formula_units_Z 4
_cell_length_a 11.890(2)
_cell_length_b 12.286(3)
_cell_length_c 13.579(3)
_cell_measurement_reflns_used 25
_cell_measurement_temperature 123(2)
_cell_measurement_theta_max 14
_cell_measurement_theta_min 7
_cell_volume 1978.0(7)
_computing_cell_refinement 'CELDIM CAD-4'
_computing_data_collection 'CAD4 (Enraf-Nonius, 1989)'
_computing_data_reduction 'MoLEN (Fair, 1990)'
_computing_structure_refinement 'SHELXL93 (Sheldrick, 1993)'
_computing_structure_solution 'SHELXS86 (Sheldrick, 1990)'
_diffrn_ambient_temperature 123(2)
_diffrn_measurement_device 'Enraf-Nonius CAD4'
_diffrn_measurement_method 'variable scan speed \w/2\q scans'
_diffrn_radiation_monochromator graphite
_diffrn_radiation_source 'fine-focus sealed tube'
_diffrn_radiation_type MoK\a
_diffrn_radiation_wavelength 0.71073
_diffrn_reflns_av_R_equivalents 0.0750
_diffrn_reflns_av_sigmaI/netI 0.0400
_diffrn_reflns_limit_h_max 11
_diffrn_reflns_limit_h_min -13
_diffrn_reflns_limit_k_max 13
_diffrn_reflns_limit_k_min 0
_diffrn_reflns_limit_l_max 14
_diffrn_reflns_limit_l_min -14
_diffrn_reflns_number 9174
_diffrn_reflns_theta_max 23.01
_diffrn_reflns_theta_min 2.20
_diffrn_standards_decay_% 0
_diffrn_standards_interval_time 60
_diffrn_standards_number 3
_exptl_absorpt_coefficient_mu 4.238
_exptl_absorpt_correction_T_max 0.9995
_exptl_absorpt_correction_T_min 0.8247
_exptl_absorpt_correction_type 'empirical via \y-scans'
_exptl_crystal_colour yellow
_exptl_crystal_density_diffrn 2.031
_exptl_crystal_description block
_exptl_crystal_F_000 1144
_refine_diff_density_max 1.811
_refine_diff_density_min -1.404
_refine_ls_extinction_coef 0.0007(2)
_refine_ls_extinction_method 'SHELXL93 (Sheldrick, 1993)'
_refine_ls_goodness_of_fit_all 1.199
_refine_ls_goodness_of_fit_obs 1.221
_refine_ls_matrix_type full
_refine_ls_number_parameters 177
_refine_ls_number_reflns 2743
_refine_ls_number_restraints 30
_refine_ls_restrained_S_all 1.190
_refine_ls_restrained_S_obs 1.212
_refine_ls_R_factor_all 0.0441
_refine_ls_R_factor_obs 0.0408
_refine_ls_shift/esd_max -0.008
_refine_ls_shift/esd_mean 0.000
_refine_ls_structure_factor_coef Fsqd
_refine_ls_weighting_details 'w = 1/[\s^2^(Fo^2^)+(0.0634P)^2^+3.3792P] where P=(Fo^2^+2Fc^2^)/3'
_refine_ls_weighting_scheme calc
_refine_ls_wR_factor_all 0.1073
_refine_ls_wR_factor_obs 0.1055
_reflns_number_observed 2568
_reflns_number_total 2743
_reflns_observed_criterion >2sigma(I)
_cod_data_source_file jz1122.cif
_cod_data_source_block j89
_cod_depositor_comments
;
The following automatic conversions were performed:

'_refine_ls_weighting_scheme' value 'calc w =
1/[\s^2^(Fo^2^)+(0.0634P)^2^+3.3792P] where P=(Fo^2^+2Fc^2^)/3' was
changed to 'calc'. New tag '_refine_ls_weighting_details' was
created. The value of the new tag was set to 'w =
1/[\s^2^(Fo^2^)+(0.0634P)^2^+3.3792P] where P=(Fo^2^+2Fc^2^)/3'.

Automatic conversion script
Id: cif_fix_values 3143 2015-03-26 13:38:13Z robertas 
;
_cod_original_sg_symbol_H-M 'P 21/n'
_cod_database_code 2005517

loop_
_symmetry_equiv_pos_as_xyz
'x, y, z'
'-x+1/2, y+1/2, -z+1/2'
'-x, -y, -z'
'x-1/2, -y-1/2, z-1/2'

loop_
_atom_site_aniso_label
_atom_site_aniso_U_11
_atom_site_aniso_U_22
_atom_site_aniso_U_33
_atom_site_aniso_U_12
_atom_site_aniso_U_13
_atom_site_aniso_U_23
Cs1 0.0228(3) 0.0098(3) 0.0182(3) -0.0016(2) 0.0048(2) 0.0014(2)
Cs2 0.0315(3) 0.0105(3) 0.0174(3) 0.0046(2) 0.0072(2) 0.0000(2)
P1 0.0246(10) 0.0080(9) 0.0178(9) 0.0027(7) 0.0075(7) -0.0013(7)
P2 0.0267(10) 0.0117(9) 0.0138(9) 0.0035(8) 0.0095(7) 0.0018(7)
P3 0.0242(10) 0.0108(9) 0.0159(9) 0.0027(8) 0.0041(7) 0.0015(7)
P4 0.0197(9) 0.0090(9) 0.0189(9) 0.0001(7) 0.0072(7) 0.0013(7)
P5 0.0243(10) 0.0087(9) 0.0201(9) -0.0028(8) 0.0051(7) -0.0024(7)
P6 0.0263(10) 0.0091(9) 0.0208(9) 0.0003(8) 0.0131(7) 0.0039(7)
P7 0.0193(9) 0.0137(9) 0.0220(9) 0.0011(8) 0.0123(7) 0.0015(7)
N1 0.025(3) 0.009(3) 0.020(3) -0.002(3) 0.009(2) 0.001(2)
C1 0.036(4) 0.020(4) 0.023(4) 0.000(3) 0.020(3) -0.005(3)
C2 0.046(5) 0.038(5) 0.034(5) 0.005(4) 0.003(4) 0.008(4)
C3 0.058(6) 0.014(4) 0.026(4) -0.010(4) 0.014(4) -0.011(3)
C4 0.015(4) 0.042(5) 0.038(4) -0.004(4) 0.013(3) -0.006(4)
C5 0.056(6) 0.045(5) 0.017(4) -0.005(5) 0.007(4) -0.004(4)
N2 0.033(4) 0.034(4) 0.035(4) 0.007(3) 0.017(3) 0.002(3)
N3 0.049(5) 0.027(4) 0.025(3) -0.010(3) 0.014(3) 0.004(3)

loop_
_atom_site_label
_atom_site_occupancy
_atom_site_fract_x
_atom_site_fract_y
_atom_site_fract_z
_atom_site_U_iso_or_equiv
_atom_site_thermal_displace_type
_atom_site_calc_flag
_atom_site_refinement_flags
_atom_site_type_symbol
Cs1 1 0.14530(3) 0.07774(3) 0.52751(3) 0.0168(2) Uani d . Cs
Cs2 1 0.20148(4) 0.47459(3) 0.61113(3) 0.0195(2) Uani d . Cs
P1 1 -0.0221(2) 0.07751(13) 0.27669(13) 0.0165(4) Uani d . P
P2 1 -0.1117(2) 0.24042(14) 0.45857(12) 0.0170(4) Uani d . P
P3 1 -0.18634(15) 0.29576(14) 0.21842(12) 0.0168(4) Uani d . P
P4 1 -0.17270(15) 0.16113(14) 0.32189(12) 0.0156(4) Uani d . P
P5 1 0.03070(15) 0.32197(14) 0.40585(12) 0.0175(4) Uani d . P
P6 1 -0.0197(2) 0.35925(14) 0.24304(12) 0.0181(4) Uani d . P
P7 1 0.08956(15) 0.21295(14) 0.28366(13) 0.0178(4) Uani d . P
N1 1 -0.0119(5) 0.2493(5) 0.9236(4) 0.0178(13) Uani d . N
C1 1 0.0171(6) 0.2261(6) 0.8191(5) 0.025(2) Uani d . C
H1A 1 0.0993(6) 0.2356(6) 0.8155(5) 0.030 Uiso calc R H
H1B 1 -0.0011(6) 0.1491(6) 0.8034(5) 0.030 Uiso calc R H
C2 1 0.0595(7) 0.1785(7) 0.9917(6) 0.040(2) Uani d . C
H2A 1 0.0495(38) 0.1023(9) 0.9715(26) 0.059 Uiso calc R H
H2B 1 0.0372(34) 0.1875(36) 1.0592(9) 0.059 Uiso calc R H
H2C 1 0.1389(9) 0.1990(32) 0.9891(33) 0.059 Uiso calc R H
C3 1 0.0135(7) 0.3664(6) 0.9504(5) 0.032(2) Uani d . C
H3A 1 0.0118(46) 0.3759(11) 1.0219(7) 0.048 Uiso calc R H
H3B 1 -0.0432(27) 0.4138(7) 0.9163(32) 0.048 Uiso calc R H
H3C 1 0.0885(20) 0.3857(14) 0.9304(36) 0.048 Uiso calc R H
C4 1 -0.1339(6) 0.2255(7) 0.9354(6) 0.031(2) Uani d . C
H4A 1 -0.1811(6) 0.2748(28) 0.8933(29) 0.047 Uiso calc R H
H4B 1 -0.1497(12) 0.2362(41) 1.0046(10) 0.047 Uiso calc R H
H4C 1 -0.1506(12) 0.1500(14) 0.9162(36) 0.047 Uiso calc R H
C5 1 -0.0431(7) 0.2968(7) 0.7429(5) 0.039(2) Uani d . C
H5A 1 -0.0208(38) 0.3728(10) 0.7545(26) 0.059 Uiso calc R H
H5B 1 -0.1247(7) 0.2896(36) 0.7470(29) 0.059 Uiso calc R H
H5C 1 -0.0233(39) 0.2744(32) 0.6771(6) 0.059 Uiso calc R H
N2 1 0.2572(6) -0.0647(6) 0.3686(5) 0.033(2) Uani d D N
H1N2 1 0.2212(51) -0.0321(63) 0.3220(48) 0.050 Uiso d D H
H2N2 1 0.2241(52) -0.1223(43) 0.3802(63) 0.050 Uiso d D H
H3N2 1 0.3214(40) -0.0794(61) 0.3511(58) 0.050 Uiso d D H
N3 1 0.2498(6) 0.5385(6) 0.3884(5) 0.033(2) Uani d D N
H1N3 1 0.2758(60) 0.5593(64) 0.3369(39) 0.050 Uiso d D H
H2N3 1 0.2116(64) 0.5879(55) 0.4114(48) 0.050 Uiso d D H
H3N3 1 0.2993(51) 0.5177(71) 0.4291(42) 0.050 Uiso d D H

loop_
_atom_type_symbol
_atom_type_description
_atom_type_scat_dispersion_real
_atom_type_scat_dispersion_imag
_atom_type_scat_source
C C 0.0033 0.0016 'International Tables Vol C Tables 4.2.6.8 and 6.1.1.4'
H H 0.0000 0.0000 'International Tables Vol C Tables 4.2.6.8 and 6.1.1.4'
N N 0.0061 0.0033 'International Tables Vol C Tables 4.2.6.8 and 6.1.1.4'
P P 0.1023 0.0942 'International Tables Vol C Tables 4.2.6.8 and 6.1.1.4'
Cs Cs -0.6440 2.1190 'International Tables Vol C Tables 4.2.6.8 and 6.1.1.4'

loop_
_geom_angle_atom_site_label_1
_geom_angle_atom_site_label_2
_geom_angle_atom_site_label_3
_geom_angle
_geom_angle_publ_flag
P7 P1 P4 98.12(9) y
P5 P2 P4 98.40(9) y
P6 P3 P4 98.90(10) y
P3 P4 P2 102.40(10) y
P3 P4 P1 101.47(9) y
P2 P4 P1 102.80(10) y
P2 P5 P7 105.21(9) y
P2 P5 P6 105.10(10) y
P7 P5 P6 59.25(8) y
P3 P6 P7 104.90(10) y
P3 P6 P5 104.51(9) y
P7 P6 P5 60.16(8) y
P1 P7 P6 105.40(10) y
P1 P7 P5 105.48(9) y
P6 P7 P5 60.60(8) y
C2 N1 C4 109.3(6) y
C2 N1 C3 108.2(6) y
C4 N1 C3 109.7(6) y
C2 N1 C1 108.3(6) y
C4 N1 C1 110.8(6) y
C3 N1 C1 110.5(5) y
C5 C1 N1 114.2(6) y

loop_
_geom_bond_atom_site_label_1
_geom_bond_atom_site_label_2
_geom_bond_site_symmetry_2
_geom_bond_distance
_geom_bond_publ_flag
Cs1 N2 . 3.150(7) y
Cs1 P3 4_666 3.516(2) y
Cs1 P4 3_556 3.578(2) y
Cs1 P5 . 3.640(2) y
Cs1 P1 3_556 3.666(2) y
Cs1 P2 . 3.712(2) y
Cs1 P7 . 3.719(2) y
Cs1 P1 . 3.813(2) y
Cs1 P2 3_556 3.935(2) y
Cs2 N3 . 3.218(6) y
Cs2 P4 4_666 3.545(2) y
Cs2 P6 3_566 3.661(2) y
Cs2 P3 3_566 3.662(2) y
Cs2 P5 3_566 3.718(2) y
Cs2 P2 3_566 3.761(2) y
Cs2 P5 . 3.815(2) y
Cs2 P3 4_666 3.826(2) y
Cs2 P1 4_666 3.893(2) y
P1 P7 . 2.126(3) y
P1 P4 . 2.192(3) y
P2 P5 . 2.136(2) y
P2 P4 . 2.172(2) y
P3 P6 . 2.132(3) y
P3 P4 . 2.168(2) y
P5 P7 . 2.283(2) y
P5 P6 . 2.293(3) y
P6 P7 . 2.262(3) y
N1 C2 . 1.490(10) y
N1 C4 . 1.500(9) y
N1 C3 . 1.510(9) y
N1 C1 . 1.512(8) y
C1 C5 . 1.490(10) y
